data_2310812
loop_
_publ_author_name
'Mardix, S.'
'Alexander, E.'
'Brafman, O.'
'Steinberger, I.T.'

_publ_section_title
;
 Polytype families in zinc sulfide crystals
;
_journal_name_full 'Acta Crystallographica (1,1948-23,1967)'
_journal_page_first 808
_journal_page_last 812
_journal_volume 22
_journal_year 1967
_chemical_formula_sum 'S Zn'
_chemical_name_systematic 'Zn S'
_space_group_IT_number 186
_symmetry_space_group_name_Hall 'P 6c -2c'
_symmetry_space_group_name_H-M 'P 63 m c'
_cell_angle_alpha 90
_cell_angle_beta 90
_cell_angle_gamma 120
_cell_formula_units_Z 16
_cell_length_a 3.82
_cell_length_b 3.82
_cell_length_c 50.07999
_cell_volume 632.880
_citation_journal_id_ASTM ACCRA9
_cod_data_source_file Mardix_ACCRA9_1967_376.cif
_cod_data_source_block S1Zn1
_cod_original_cell_volume 632.8803
_cod_original_formula_sum 'S1 Zn1'
_cod_database_code 2310812

loop_
_symmetry_equiv_pos_as_xyz
x,y,z
x-y,x,z+1/2
-y,x-y,z
-x,-y,z+1/2
-x+y,-x,z
y,-x+y,z+1/2
y,x,z+1/2
-x+y,y,z
-x,-x+y,z+1/2
-y,-x,z
x-y,-y,z+1/2
x,x-y,z

loop_
_atom_site_label
_atom_site_type_symbol
_atom_site_fract_x
_atom_site_fract_y
_atom_site_fract_z
_atom_site_occupancy
_atom_site_U_iso_or_equiv
S8 S-2 0 0 0.48437 1 0.0
S2 S-2 0 0 0.10937 1 0.0
S5 S-2 0 0 0.29687 1 0.0
S3 S-2 0.3333 0.6667 0.17187 1 0.0
S6 S-2 0.3333 0.6667 0.35937 1 0.0
Zn4 Zn+2 0.6667 0.3333 0.1875 1 0.0
S4 S-2 0.6667 0.3333 0.23437 1 0.0
Zn5 Zn+2 0 0 0.25 1 0.0
S7 S-2 0.6667 0.3333 0.42187 1 0.0
Zn3 Zn+2 0.3333 0.6667 0.125 1 0.0
S1 S-2 0.6667 0.3333 0.04687 1 0.0
Zn8 Zn+2 0 0 0.4375 1 0.0
Zn7 Zn+2 0.6667 0.3333 0.375 1 0.0
Zn2 Zn+2 0 0 0.0625 1 0.0
Zn1 Zn+2 0.6667 0.3333 0 1 0.0
Zn6 Zn+2 0.3333 0.6667 0.3125 1 0.0
